data_2001390
loop_
_publ_author_name
'Ammon, H. L.'
'Bashir-Hashemi, A.'

_publ_section_title
;
 Structure of 2-methoxycarbonyl-1,4-dinitrocubane
;
_journal_issue 9
_journal_name_full 'Acta Crystallographica Section C'
_journal_page_first 1641
_journal_page_last 1643
_journal_paper_doi 10.1107/S0108270193001489
_journal_volume 49
_journal_year 1993
_chemical_formula_sum 'C10 H8 N2 O6'
_chemical_formula_weight 252.18
_symmetry_cell_setting orthorhombic
_symmetry_space_group_name_Hall 'P 2 2ab'
_symmetry_space_group_name_H-M 'P 21 21 2'
_atom_type_scat_source IntTabIV
_cell_angle_alpha 90
_cell_angle_beta 90
_cell_angle_gamma 90
_cell_formula_units_Z 8
_cell_length_a 13.484(3)
_cell_length_b 22.325(3)
_cell_length_c 6.9870(10)
_cell_measurement_reflns_used 25
_cell_measurement_temperature 293
_cell_measurement_theta_max 25.4
_cell_measurement_theta_min 7.9
_cell_volume 2103.3(6)
_diffrn_measurement_device 'Enraf-Nonius CAD-4'
_diffrn_measurement_method \q-2\q
_diffrn_radiation_type CuK\a
_diffrn_radiation_wavelength 1.5418
_diffrn_reflns_av_R_equivalents 0.007
_diffrn_reflns_limit_h_min 'h,k,l's generated to maintain 0 <= \c <= 90\%'
_diffrn_reflns_number 2732
_diffrn_reflns_theta_max 72.05
_diffrn_standards_decay_% +-1.5
_diffrn_standards_interval_time 60
_diffrn_standards_number 8
_exptl_absorpt_coefficient_mu 1.18
_exptl_absorpt_correction_T_max 1.00
_exptl_absorpt_correction_T_min 0.779
_exptl_absorpt_correction_type empirical
_exptl_crystal_colour yellow-orange
_exptl_crystal_density_diffrn 1.59
_exptl_crystal_description 'hexagonal plate'
_exptl_crystal_size_max 0.53
_exptl_crystal_size_mid 0.26
_exptl_crystal_size_min 0.1
_refine_diff_density_max 0.21
_refine_diff_density_min -0.23
_refine_ls_extinction_coef 1.82E-6(6)
_refine_ls_extinction_method Zachariasen
_refine_ls_goodness_of_fit_obs 1.50
_refine_ls_hydrogen_treatment refall
_refine_ls_number_parameters 381
_refine_ls_number_reflns 1570
_refine_ls_R_factor_obs 0.050
_refine_ls_shift/esd_max 0.15
_refine_ls_structure_factor_coef F
_refine_ls_weighting_details 'w = 1/\s^2^(F)'
_refine_ls_weighting_scheme calc
_refine_ls_wR_factor_obs 0.066
_reflns_number_observed 1570
_reflns_number_total 2414
_reflns_observed_criterion I>3\s(I)
_cod_data_source_file cr1046.cif
_cod_data_source_block cr1046_structure_1_of_1
_cod_depositor_comments
;
The following automatic conversions were performed:

'_refine_ls_weighting_scheme' value '1/\s^2^(F)' was changed to
'calc'. New tag '_refine_ls_weighting_details' was created. The value
of the new tag was set to 'w = 1/\s^2^(F)'.

Automatic conversion script
Id: cif_fix_values 3143 2015-03-26 13:38:13Z robertas 
;
_cod_original_cell_volume 2103.0(10)
_cod_database_code 2001390

loop_
_atom_site_label
_atom_site_fract_x
_atom_site_fract_y
_atom_site_fract_z
_atom_site_U_iso_or_equiv
O1 .8636(5) .0644(2) .3570(10) 7.1(3)
O2 .9335(4) .0815(2) .6190(10) 6.4(3)
O3 .7206(4) .3588(2) .4580(10) 6.9(3)
O4 .5950(5) .3122(2) .5780(10) 7.3(3)
O5 .5489(3) .1282(2) .4920(10) 4.7(2)
O6 .6603(4) .0590(2) .5690(10) 6.0(3)
N1 .8783(4) .0953(2) .4930(10) 3.6(2)
N2 .6796(5) .3137(2) .5170(10) 4.4(3)
C1 .8265(4) .1531(2) .5020(10) 2.9(2)
C2 .7113(4) .1595(2) .5190(10) 2.9(2)
C3 .7161(5) .2085(3) .3580(10) 3.4(3)
C4 .7329(4) .2564(2) .5130(10) 3.2(2)
C5 .7287(5) .2091(3) .6730(10) 2.9(3)
C6 .8437(6) .2014(3) .6550(10) 3.5(3)
C7 .8473(4) .2494(2) .4950(10) 3.7(3)
C8 .8300(6) .2002(3) .3400(10) 3.8(3)
C9 .6401(5) .1091(2) .5300(10) 3.3(3)
C10 .4702(6) .0830(3) .495(2) 6.0(5)
O1' .1166(5) .1934(2) .9030(10) 8.2(4)
O2' -.0043(3) .1479(2) 1.0286(9) 5.6(3)
O3' .3817(4) -.0555(3) 1.0900(10) 7.8(4)
O4' .2625(4) -.1078(2) .9810(10) 6.3(3)
O5' .4025(3) .1371(2) .9374(8) 4.7(2)
O6' .3060(5) .1833(2) 1.1400(10) 9.2(4)
N1' .0792(4) .1502(2) .9727(8) 3.6(2)
N2' .2976(4) -.0618(2) 1.0310(10) 4.0(3)
C1' .1383(4) .0953(2) .9880(10) 2.8(2)
C2' .2535(4) .0919(2) 1.0110(10) 3.1(3)
C3' .2364(5) .0425(2) 1.1720(10) 2.8(2)
C4' .2385(4) -.0070(2) 1.0150(10) 2.8(2)
C5' .2569(5) .0411(2) .8560(10) 3.0(3)
C6' .1406(5) .0455(2) .8310(10) 2.8(3)
C7' .1248(4) -.0030(2) .9900(10) 3.1(2)
C8' .1216(5) .0477(3) 1.1460(10) 2.9(2)
C9' .3221(5) .1423(2) 1.0380(10) 3.7(3)
C10' .4780(5) .1827(3) .968(2) 5.6(4)
H3 .673(4) .215(3) .257(9) ?
H5 .692(5) .214(3) .790(10) ?
H6 .875(5) .201(3) .770(10) ?
H7 .888(3) .287(2) .490(9) ?
H8 .856(5) .191(3) .230(10) ?
H10A .419(7) .111(4) .47(2) ?
H10B .481(6) .053(3) .410(10) ?
H10C .472(6) .062(4) .630(10) ?
H3' .276(4) .042(2) 1.281(8) ?
H5' .332(7) .035(4) .75(2) ?
H6' .106(4) .043(3) .700(10) ?
H7' .083(5) -.037(3) .970(10) ?
H8' .068(4) .053(2) 1.257(8) ?
H10A' .4985 .1824 1.0984 ?
H10B' .5338 .1750 .8884 ?
H10C' .4518 .2212 .9378 ?

loop_
_geom_angle_atom_site_label_1
_geom_angle_atom_site_label_2
_geom_angle_atom_site_label_3
_geom_angle
_geom_angle_publ_flag
C9 O5 C10 116.5(5) yes
O1 N1 O2 123.0(5) yes
O1 N1 C1 117.7(6) yes
O2 N1 C1 119.3(5) yes
O4 N2 O3 124.4(5) yes
O4 N2 C4 116.3(6) yes
O3 N2 C4 119.3(6) yes
N1 C1 C6 125.3(5) yes
N1 C1 C8 123.4(6) yes
N1 C1 C2 123.8(4) yes
C6 C1 C8 91.4(4) yes
C6 C1 C2 91.9(5) yes
C8 C1 C2 91.3(5) yes
C9 C2 C5 127.1(6) yes
C9 C2 C1 125.3(4) yes
C9 C2 C3 126.2(6) yes
C5 C2 C1 88.2(4) yes
C5 C2 C3 89.6(4) yes
C1 C2 C3 88.2(5) yes
C4 C3 C8 89.7(5) yes
C4 C3 C2 89.2(5) yes
C8 C3 C2 90.9(5) yes
N2 C4 C5 124.4(6) yes
N2 C4 C3 123.3(6) yes
N2 C4 C7 125.0(5) yes
C5 C4 C3 91.6(4) yes
N1' C1' C2' 126.0(4) yes
C8' C1' C6' 90.9(4) yes
C8' C1' C2' 92.2(4) yes
C6' C1' C2' 91.0(4) yes
C9' C2' C1' 127.0(4) yes
C9' C2' C5' 128.6(6) yes
C5 C4 C7 91.6(5) yes
C3 C4 C7 91.1(5) yes
C4 C5 C2 89.6(5) yes
C4 C5 C6 88.9(5) yes
C2 C5 C6 90.9(5) yes
C1 C6 C7 89.5(5) yes
C1 C6 C5 89.1(5) yes
C7 C6 C5 90.8(5) yes
C6 C7 C4 88.8(5) yes
C6 C7 C8 90.4(4) yes
C4 C7 C8 88.8(5) yes
C1 C8 C3 89.6(5) yes
C1 C8 C7 88.6(5) yes
C3 C8 C7 90.4(5) yes
O6 C9 O5 124.2(5) yes
O6 C9 C2 125.5(6) yes
O5 C9 C2 110.3(4) yes
C9' O5' C10' 116.2(5) yes
O1' N1' O2' 124.6(5) yes
O1' N1' C1' 118.5(5) yes
O2' N1' C1' 116.9(5) yes
O4' N2' O3' 125.0(6) yes
O4' N2' C4' 119.1(6) yes
O3' N2' C4' 115.9(5) yes
N1' C1' C8' 123.2(5) yes
N1' C1' C6' 123.6(6) yes
C4' C7' C8' 89.5(4) yes
C6' C7' C8' 89.9(4) yes
C1' C8' C3' 89.4(4) yes
C1' C8' C7' 89.8(5) yes
C3' C8' C7' 90.0(4) yes
O6' C9' O5' 123.5(6) yes
C9' C2' C3' 122.2(6) yes
C1' C2' C5' 89.6(5) yes
C1' C2' C3' 87.8(4) yes
C5' C2' C3' 89.5(4) yes
C4' C3' C8' 89.4(4) yes
C4' C3' C2' 89.6(5) yes
C8' C3' C2' 90.6(5) yes
N2' C4' C7' 126.7(4) yes
N2' C4' C3' 123.5(6) yes
N2' C4' C5' 122.6(5) yes
C7' C4' C3' 91.2(4) yes
C7' C4' C5' 92.1(5) yes
C3' C4' C5' 90.9(4) yes
C4' C5' C2' 90.0(5) yes
C4' C5' C6' 87.9(5) yes
C2' C5' C6' 90.1(4) yes
C1' C6' C7' 89.4(5) yes
C1' C6' C5' 89.2(4) yes
C7' C6' C5' 90.8(4) yes
C4' C7' C6' 89.2(4) yes
O6' C9' C2' 123.7(6) yes
O5' C9' C2' 112.8(5) yes

loop_
_geom_bond_atom_site_label_1
_geom_bond_atom_site_label_2
_geom_bond_distance
_geom_bond_publ_flag
O1 N1 1.191(7) yes
O2 N1 1.196(7) yes
O3 N2 1.222(7) yes
O4 N2 1.216(8) yes
O5 C9 1.329(7) yes
O5 C10 1.464(8) yes
O6 C9 1.183(6) yes
N1 C1 1.468(6) yes
N2 C4 1.469(6) yes
C1 C6 1.533(8) yes
C1 C8 1.547(9) yes
C1 C2 1.565(7) yes
C2 C9 1.482(7) yes
C2 C5 1.559(8) yes
C2 C3 1.571(8) yes
C3 C4 1.538(9) yes
C3 C8 1.550(10) yes
C4 C5 1.540(10) yes
C4 C7 1.556(8) yes
C5 C6 1.570(10) yes
C6 C7 1.550(10) yes
C7 C8 1.560(10) yes
O1' N1' 1.193(6) yes
O2' N1' 1.193(6) yes
O3' N2' 1.216(7) yes
O4' N2' 1.182(7) yes
O5' C9' 1.298(7) yes
O5' C10' 1.455(7) yes
O6' C9' 1.180(7) yes
N1' C1' 1.467(6) yes
N2' C4' 1.465(6) yes
C1' C8' 1.548(8) yes
C1' C6' 1.562(8) yes
C1' C2' 1.563(7) yes
C2' C9' 1.470(7) yes
C2' C5' 1.569(8) yes
C2' C3' 1.590(9) yes
C3' C4' 1.555(8) yes
C3' C8' 1.563(9) yes
C4' C7' 1.545(7) yes
C4' C5' 1.567(8) yes
C5' C6' 1.580(10) yes
C6' C7' 1.567(8) yes
C7' C8' 1.570(8) yes

loop_
_geom_torsion_atom_site_label_1
_geom_torsion_atom_site_label_2
_geom_torsion_atom_site_label_3
_geom_torsion_atom_site_label_4
_geom_torsion
O1 N1 C1 C6 -173.5(7)
O1 N1 C1 C8 -53.3(9)
O1 N1 C1 C2 65.0(10)
O2 N1 C1 C6 6.0(10)
O2 N1 C1 C8 126.1(7)
O2 N1 C1 C2 -115.7(8)
O3 N2 C4 C5 140.4(7)
O3 N2 C4 C3 -100.2(8)
O3 N2 C4 C7 19.0(10)
O4 N2 C4 C5 -41.0(10)
O4 N2 C4 C3 78.0(10)
O4 N2 C4 C7 -162.8(8)
O5 C9 C2 C5 77.6(8)
O5 C9 C2 C1 -163.3(7)
O5 C9 C2 C3 -45.0(10)
O6 C9 O5 C10 -2.0(10)
O6 C9 C2 C5 -101.5(9)
O6 C9 C2 C1 18.0(10)
O6 C9 C2 C3 135.7(8)
O1' N1' C1' C6' -91.1(8)
O1' N1' C1' C8' 151.7(7)
O1' N1' C1' C2' 30.0(10)
O2' N1' C1' C6' 87.5(8)
O2' N1' C1' C8' -30.0(10)
O2' N1' C1' C2' -151.9(7)
O3' N2' C4' C5' 73.3(9)
O3' N2' C4' C3' -43.0(10)
O3' N2' C4' C7' -164.7(8)
O4' N2' C4' C5' -105.0(8)
O4' N2' C4' C3' 138.6(7)
O4' N2' C4' C7' 17.0(10)
O5' C9' C2' C5' -12.0(10)
O5' C9' C2' C1' -137.8(7)
O5' C9' C2' C3' 107.5(7)
O6' C9' O5' C10' 5.0(10)
O6' C9' C2' C5' 168.4(7)
O6' C9' C2' C1' 42.0(10)
O6' C9' C2' C3' -72.0(10)
